data_7048671
loop_
_publ_author_name
'Zhou, Wanli'
'Zheng, Yanping'
'Yuan, Gang'
'Peng, Jun'

_publ_section_title
;
 Three polyoxometalates-based organic-inorganic hybrids decorated with
 Cu-terpyridine complexes exhibiting dual functional electro-catalytic
 behaviors.
;
_journal_issue 8
_journal_name_full 'Dalton transactions (Cambridge, England : 2003)'
_journal_page_first 2598
_journal_page_last 2605
_journal_paper_doi 10.1039/c8dt04945a
_journal_volume 48
_journal_year 2019
_chemical_formula_moiety 'C45 H41 Cu3 Mo8 N9 O46 P V6'
_chemical_formula_sum 'C45 H41 Cu3 Mo8 N9 O46 P V6'
_chemical_formula_weight 2738.62
_space_group_crystal_system monoclinic
_space_group_IT_number 14
_space_group_name_Hall '-P 2ybc'
_space_group_name_H-M_alt 'P 1 21/c 1'
_symmetry_space_group_name_Hall '-P 2ybc'
_symmetry_space_group_name_H-M 'P 1 21/c 1'
_atom_sites_solution_hydrogens geom
_audit_creation_method SHELXL-2014/7
_audit_update_record
;
2018-12-15 deposited with the CCDC.
2019-01-18 downloaded from the CCDC.
;
_cell_angle_alpha 90
_cell_angle_beta 105.391(5)
_cell_angle_gamma 90
_cell_formula_units_Z 4
_cell_length_a 12.9312(6)
_cell_length_b 29.6458(14)
_cell_length_c 20.2652(10)
_cell_measurement_reflns_used 27347
_cell_measurement_temperature 293(2)
_cell_measurement_theta_max 24.999
_cell_measurement_theta_min 3.075
_cell_volume 7490.2(6)
_computing_cell_refinement CrysAlis
_computing_data_collection 'CrysAlis (Oxford Diffraction,2006)'
_computing_data_reduction CrysAlis
_computing_molecular_graphics 'Bruker SHELXTL'
_computing_publication_material 'Bruker SHELXTL'
_computing_structure_refinement 'SHELXL-2014/7 (Sheldrick, 2014)'
_computing_structure_solution 'SHELXS-97 (Sheldrick, 1990)'
_diffrn_ambient_temperature 293(2)
_diffrn_measured_fraction_theta_full 0.995
_diffrn_measured_fraction_theta_max 0.995
_diffrn_measurement_device_type 'Xcalibur, Ruby, Gemini ultra'
_diffrn_measurement_method '\w scan'
_diffrn_radiation_type MoK\a
_diffrn_radiation_wavelength 0.71073
_diffrn_reflns_av_R_equivalents 0.0795
_diffrn_reflns_av_unetI/netI 0.1406
_diffrn_reflns_Laue_measured_fraction_full 0.995
_diffrn_reflns_Laue_measured_fraction_max 0.995
_diffrn_reflns_limit_h_max 12
_diffrn_reflns_limit_h_min -15
_diffrn_reflns_limit_k_max 35
_diffrn_reflns_limit_k_min -35
_diffrn_reflns_limit_l_max 20
_diffrn_reflns_limit_l_min -24
_diffrn_reflns_number 27347
_diffrn_reflns_point_group_measured_fraction_full 0.995
_diffrn_reflns_point_group_measured_fraction_max 0.995
_diffrn_reflns_theta_full 24.999
_diffrn_reflns_theta_max 24.999
_diffrn_reflns_theta_min 3.075
_diffrn_source 'fine-focus sealed tube'
_exptl_absorpt_coefficient_mu 2.957
_exptl_absorpt_correction_T_max 0.477
_exptl_absorpt_correction_T_min 0.428
_exptl_absorpt_correction_type multi-scan
_exptl_absorpt_process_details 'SADABS, Sheldrick, 1996'
_exptl_crystal_colour black
_exptl_crystal_density_diffrn 2.429
_exptl_crystal_description block
_exptl_crystal_F_000 5272
_exptl_crystal_size_max 0.30
_exptl_crystal_size_mid 0.28
_exptl_crystal_size_min 0.25
_refine_diff_density_max 3.286
_refine_diff_density_min -1.791
_refine_diff_density_rms 0.296
_refine_ls_extinction_method none
_refine_ls_goodness_of_fit_ref 1.030
_refine_ls_hydrogen_treatment constr
_refine_ls_matrix_type full
_refine_ls_number_parameters 1108
_refine_ls_number_reflns 13118
_refine_ls_number_restraints 216
_refine_ls_restrained_S_all 1.031
_refine_ls_R_factor_all 0.1759
_refine_ls_R_factor_gt 0.1044
_refine_ls_shift/su_max 0.000
_refine_ls_shift/su_mean 0.000
_refine_ls_structure_factor_coef Fsqd
_refine_ls_weighting_details 'w=1/[\s^2^(Fo^2^)+(0.1413P)^2^+238.9106P] where P=(Fo^2^+2Fc^2^)/3'
_refine_ls_weighting_scheme calc
_refine_ls_wR_factor_gt 0.2683
_refine_ls_wR_factor_ref 0.3235
_reflns_Friedel_coverage 0.000
_reflns_number_gt 7249
_reflns_number_total 13118
_reflns_threshold_expression 'I > 2\s(I)'
_cod_data_source_file c8dt04945a2.cif
_cod_data_source_block 1
_cod_depositor_comments 'Adding full bibliography for 7048671--7048673.cif.'
_cod_database_code 7048671
_shelx_shelxl_version_number 2014/7
_shelx_space_group_comment
;
The symmetry employed for this shelxl refinement is uniquely defined
by the following loop, which should always be used as a source of
symmetry information in preference to the above space-group names.
They are only intended as comments.
;

loop_
_space_group_symop_operation_xyz
'x, y, z'
'-x, y+1/2, -z+1/2'
'-x, -y, -z'
'x, -y-1/2, z-1/2'

loop_
_atom_site_label
_atom_site_type_symbol
_atom_site_fract_x
_atom_site_fract_y
_atom_site_fract_z
_atom_site_U_iso_or_equiv
_atom_site_adp_type
_atom_site_occupancy
_atom_site_site_symmetry_order
_atom_site_calc_flag
_atom_site_refinement_flags_posn
_atom_site_refinement_flags_adp
_atom_site_refinement_flags_occupancy
Mo1 Mo -0.26661(14) 0.11869(6) 0.31614(8) 0.0242(4) Uani 1 1 d . . .
Mo2 Mo -0.15717(14) 0.13487(6) 0.08536(8) 0.0261(4) Uani 1 1 d . . .
Mo3 Mo -0.21096(15) 0.21578(6) 0.21152(10) 0.0319(5) Uani 1 1 d . . .
Mo4 Mo -0.21541(15) 0.03913(6) 0.18774(10) 0.0331(5) Uani 1 1 d . . .
Mo5 Mo 0.21093(14) 0.13031(6) 0.20615(8) 0.0255(4) Uani 1 1 d . . .
Mo6 Mo 0.10231(15) 0.11533(7) 0.43750(8) 0.0318(5) Uani 1 1 d . . .
Mo7 Mo 0.15583(14) 0.03409(6) 0.31044(9) 0.0293(4) Uani 1 1 d . . .
Mo8 Mo 0.16049(15) 0.21082(6) 0.33527(9) 0.0290(5) Uani 1 1 d . . .
V1 V 0.0237(2) 0.04729(9) 0.13878(14) 0.0130(6) Uani 1 1 d . U .
V2 V -0.0780(2) 0.20196(9) 0.38446(13) 0.0113(6) Uani 1 1 d . . .
V3 V -0.0818(2) 0.03252(9) 0.36092(13) 0.0106(6) Uani 1 1 d . U .
V4 V 0.0263(2) 0.21771(9) 0.16144(14) 0.0125(6) Uani 1 1 d . U .
V5 V -0.3354(3) 0.12949(12) 0.16057(18) 0.0334(9) Uani 1 1 d . . .
V6 V 0.2797(3) 0.12053(12) 0.36241(18) 0.0330(9) Uani 1 1 d . . .
Cu1 Cu -0.6131(2) 0.13519(11) 0.07997(15) 0.0455(8) Uani 1 1 d . . .
Cu2 Cu 0.5577(2) 0.11042(11) 0.44190(15) 0.0480(8) Uani 1 1 d . . .
Cu3 Cu 0.5808(3) 0.12916(11) 0.80127(19) 0.0558(9) Uani 1 1 d . . .
P1 P -0.0283(4) 0.12511(17) 0.2609(2) 0.0233(11) Uani 1 1 d . . .
O1 O -0.4648(12) 0.1336(5) 0.1180(8) 0.043(4) Uani 1 1 d . . .
O1W O 0.635(2) 0.1488(10) 0.6982(15) 0.123(9) Uani 1 1 d . U .
O2 O 0.4083(13) 0.1162(6) 0.4042(8) 0.048(4) Uani 1 1 d . . .
O2W O 0.7341(18) 0.1304(7) 0.8528(13) 0.093(8) Uani 1 1 d . . .
O3W O 0.548(2) 0.1245(7) 0.9173(12) 0.090(7) Uani 1 1 d . . .
O3 O 0.3274(13) 0.1314(6) 0.1874(7) 0.046(4) Uani 1 1 d . . .
O4 O -0.3864(12) 0.1169(6) 0.3374(7) 0.046(4) Uani 1 1 d . . .
O4W O 0.354(3) 0.1638(12) 0.9124(18) 0.058(10) Uani 0.5 1 d . . P
O5 O 0.021(2) 0.0923(8) 0.3166(12) 0.025(6) Uani 0.5 1 d . . P
O5W O -0.037(3) -0.0654(14) 0.233(2) 0.074(12) Uani 0.5 1 d . . P
O6 O -0.079(2) 0.0996(8) 0.1931(13) 0.027(6) Uani 0.5 1 d . . P
O7 O 0.022(2) 0.1503(8) 0.3245(12) 0.024(6) Uani 0.5 1 d . U P
O8 O -0.1620(17) 0.0144(7) 0.2707(9) 0.074(6) Uani 1 1 d . U .
O9 O -0.1038(15) 0.0221(6) 0.1538(10) 0.069(5) Uani 1 1 d . U .
O10 O -0.1118(19) 0.1533(9) 0.2800(13) 0.025(6) Uani 0.5 1 d . . P
O11 O -0.081(2) 0.1583(9) 0.2027(12) 0.027(6) Uani 0.5 1 d . U P
O12 O -0.118(2) 0.0950(9) 0.2727(13) 0.029(6) Uani 0.5 1 d . . P
O13 O 0.0502(15) 0.2274(6) 0.3695(10) 0.061(5) Uani 1 1 d . U .
O14 O -0.0664(17) 0.0910(7) 0.0812(11) 0.081(6) Uani 1 1 d . U .
O15 O -0.1538(18) 0.2290(7) 0.3030(8) 0.076(7) Uani 1 1 d . . .
O16 O 0.0440(17) 0.0119(6) 0.0837(9) 0.068(6) Uani 1 1 d . . .
O17 O 0.1406(16) 0.1773(6) 0.1618(9) 0.067(5) Uani 1 1 d . U .
O18 O 0.0097(17) 0.0701(7) 0.4273(10) 0.074(6) Uani 1 1 d . U .
O19 O 0.1014(17) 0.0201(7) 0.2226(9) 0.073(6) Uani 1 1 d . U .
O20 O 0.0144(18) 0.1605(7) 0.4447(11) 0.082(6) Uani 1 1 d . U .
O21 O -0.1964(17) 0.0725(7) 0.3606(9) 0.073(6) Uani 1 1 d . U .
O22 O 0.1414(15) 0.0876(6) 0.1488(9) 0.063(5) Uani 1 1 d . U .
O23 O -0.0642(15) 0.1801(7) 0.0928(10) 0.074(7) Uani 1 1 d . . .
O24 O 0.1068(18) 0.2337(7) 0.2520(10) 0.077(6) Uani 1 1 d . U .
O25 O 0.2489(14) -0.0038(5) 0.3401(11) 0.068(6) Uani 1 1 d . . .
O26 O -0.3085(13) 0.0033(5) 0.1502(9) 0.053(5) Uani 1 1 d . . .
O27 O -0.3061(13) 0.2542(5) 0.1857(8) 0.051(4) Uani 1 1 d . . .
O28 O -0.1006(18) 0.2374(6) 0.4378(10) 0.072(6) Uani 1 1 d . . .
O29 O -0.1956(16) 0.1614(6) 0.3729(9) 0.066(5) Uani 1 1 d . U .
O30 O -0.1030(14) 0.2373(6) 0.1820(10) 0.066(6) Uani 1 1 d . . .
O31 O 0.1969(14) 0.1588(6) 0.4044(9) 0.057(5) Uani 1 1 d . . .
O32 O -0.2331(14) 0.1373(7) 0.0034(8) 0.065(6) Uani 1 1 d . . .
O33 O 0.0463(14) 0.0106(6) 0.3390(9) 0.062(5) Uani 1 1 d . . .
O34 O 0.2566(15) 0.2463(5) 0.3717(9) 0.058(5) Uani 1 1 d . . .
O35 O -0.1042(18) -0.0096(6) 0.4056(10) 0.074(6) Uani 1 1 d . . .
O36 O 0.059(2) 0.0974(9) 0.2422(13) 0.030(6) Uani 0.5 1 d . U P
O37 O -0.2530(15) 0.0908(5) 0.1202(9) 0.052(4) Uani 1 1 d . . .
O38 O 0.059(2) 0.1558(9) 0.2475(15) 0.035(7) Uani 0.5 1 d . . P
O39 O 0.1747(13) 0.1104(6) 0.5190(8) 0.050(4) Uani 1 1 d . . .
O40 O -0.2497(13) 0.1736(5) 0.1300(9) 0.051(4) Uani 1 1 d . . .
O41 O 0.2469(16) 0.0834(5) 0.2828(8) 0.054(5) Uani 1 1 d . . .
O42 O -0.2996(15) 0.1660(5) 0.2405(8) 0.054(5) Uani 1 1 d . . .
O43 O 0.2486(14) 0.1676(6) 0.2946(7) 0.047(4) Uani 1 1 d . . .
O44 O 0.1925(14) 0.0774(5) 0.3907(8) 0.048(4) Uani 1 1 d . . .
O45 O -0.3031(16) 0.0826(6) 0.2283(8) 0.056(5) Uani 1 1 d . . .
O46 O 0.0489(19) 0.2598(5) 0.1175(9) 0.071(6) Uani 1 1 d . . .
C1 C 0.493(3) 0.0139(10) 0.4139(13) 0.064(8) Uani 1 1 d . . .
H1 H 0.4242 0.0246 0.3934 0.076 Uiso 1 1 calc R U .
C2 C 0.509(2) -0.0333(11) 0.4152(16) 0.072(9) Uani 1 1 d . . .
H2 H 0.4533 -0.0537 0.3989 0.086 Uiso 1 1 calc R U .
C3 C 0.620(3) -0.0472(13) 0.4443(17) 0.084(10) Uani 1 1 d . U .
H3 H 0.6384 -0.0774 0.4425 0.101 Uiso 1 1 calc R U .
C4 C 0.692(3) -0.0181(12) 0.4724(17) 0.086(10) Uani 1 1 d . U .
H4A H 0.7606 -0.0278 0.4950 0.104 Uiso 1 1 calc R U .
C5 C 0.667(3) 0.0285(10) 0.4692(12) 0.061(8) Uani 1 1 d . . .
C6 C 0.748(3) 0.0649(12) 0.4986(15) 0.068(8) Uani 1 1 d . U .
C7 C 0.854(3) 0.0589(11) 0.5301(15) 0.070(8) Uani 1 1 d . U .
H7 H 0.8849 0.0303 0.5359 0.085 Uiso 1 1 calc R U .
C8 C 0.914(3) 0.0960(14) 0.5525(18) 0.091(11) Uani 1 1 d . U .
H8 H 0.9867 0.0928 0.5725 0.110 Uiso 1 1 calc R U .
C9 C 0.870(2) 0.1382(12) 0.5468(13) 0.070(9) Uani 1 1 d . . .
H9 H 0.9113 0.1636 0.5628 0.084 Uiso 1 1 calc R U .
C10 C 0.759(2) 0.1410(12) 0.5153(12) 0.062(8) Uani 1 1 d . . .
C11 C 0.693(3) 0.1823(10) 0.5033(15) 0.063(8) Uani 1 1 d . U .
C12 C 0.726(3) 0.2260(12) 0.5239(18) 0.087(10) Uani 1 1 d . U .
H12 H 0.7945 0.2322 0.5504 0.105 Uiso 1 1 calc R U .
C13 C 0.656(3) 0.2567(13) 0.5045(17) 0.086(10) Uani 1 1 d . U .
H13 H 0.6797 0.2864 0.5117 0.104 Uiso 1 1 calc R U .
C14 C 0.551(3) 0.2497(12) 0.4740(16) 0.082(10) Uani 1 1 d . U .
H14 H 0.5020 0.2735 0.4647 0.099 Uiso 1 1 calc R U .
C15 C 0.520(3) 0.2075(9) 0.4581(13) 0.055(7) Uani 1 1 d . . .
H15 H 0.4473 0.2018 0.4381 0.066 Uiso 1 1 calc R U .
C16 C -0.5625(19) 0.0381(9) 0.0708(12) 0.048(6) Uani 1 1 d . . .
H16 H -0.4923 0.0453 0.0941 0.057 Uiso 1 1 calc R U .
C17 C -0.589(3) -0.0059(12) 0.0520(16) 0.072(9) Uani 1 1 d . . .
H17 H -0.5346 -0.0276 0.0607 0.087 Uiso 1 1 calc R U .
C18 C -0.691(3) -0.0186(11) 0.0211(16) 0.083(11) Uani 1 1 d . . .
H18 H -0.7073 -0.0488 0.0109 0.099 Uiso 1 1 calc R U .
C19 C -0.768(3) 0.0138(12) 0.0053(15) 0.078(10) Uani 1 1 d . . .
H19 H -0.8390 0.0067 -0.0170 0.093 Uiso 1 1 calc R U .
C20 C -0.7376(19) 0.0573(12) 0.0239(11) 0.061(9) Uani 1 1 d . . .
C21 C -0.807(3) 0.0971(11) 0.0083(14) 0.064(8) Uani 1 1 d . U .
C22 C -0.915(3) 0.0984(11) -0.0238(15) 0.070(8) Uani 1 1 d . U .
H22 H -0.9507 0.0714 -0.0374 0.084 Uiso 1 1 calc R U .
C23 C -0.971(2) 0.1384(13) -0.0369(15) 0.070(9) Uani 1 1 d . . .
H23 H -1.0440 0.1383 -0.0591 0.083 Uiso 1 1 calc R U .
C24 C -0.919(3) 0.1777(15) -0.0169(15) 0.085(12) Uani 1 1 d . . .
H24 H -0.9545 0.2053 -0.0254 0.102 Uiso 1 1 calc R U .
C25 C -0.813(2) 0.1754(11) 0.0158(13) 0.054(7) Uani 1 1 d . . .
C26 C -0.735(3) 0.2151(12) 0.0448(14) 0.085(12) Uani 1 1 d . . .
C27 C -0.765(3) 0.2614(12) 0.0359(16) 0.079(9) Uani 1 1 d . U .
H27 H -0.8349 0.2696 0.0128 0.095 Uiso 1 1 calc R U .
C28 C -0.692(3) 0.2926(11) 0.0616(15) 0.072(8) Uani 1 1 d . U .
H28 H -0.7100 0.3230 0.0576 0.086 Uiso 1 1 calc R U .
C29 C -0.585(3) 0.2795(12) 0.0951(16) 0.095(12) Uani 1 1 d . . .
H29 H -0.5311 0.3004 0.1122 0.114 Uiso 1 1 calc R U .
C30 C -0.567(2) 0.2332(9) 0.1006(13) 0.049(7) Uani 1 1 d . . .
H30 H -0.4984 0.2235 0.1236 0.059 Uiso 1 1 calc R U .
C31 C 0.648(2) 0.0315(10) 0.8038(16) 0.064(8) Uani 1 1 d . . .
H31 H 0.7134 0.0411 0.8314 0.077 Uiso 1 1 calc R U .
C32 C 0.633(3) -0.0151(8) 0.7886(16) 0.072(9) Uani 1 1 d . . .
H32 H 0.6896 -0.0357 0.7987 0.086 Uiso 1 1 calc R U .
C33 C 0.528(3) -0.0276(10) 0.7574(19) 0.089(12) Uani 1 1 d . . .
H33 H 0.5133 -0.0581 0.7499 0.107 Uiso 1 1 calc R U .
C34 C 0.438(3) 0.0043(10) 0.7353(17) 0.073(9) Uani 1 1 d . . .
H34 H 0.3687 -0.0049 0.7128 0.087 Uiso 1 1 calc R U .
C35 C 0.464(2) 0.0484(9) 0.7506(12) 0.052(7) Uani 1 1 d . . .
C36 C 0.388(3) 0.0884(13) 0.7308(14) 0.071(9) Uani 1 1 d . . .
C37 C 0.275(3) 0.0844(13) 0.6967(15) 0.081(11) Uani 1 1 d . . .
H37 H 0.2422 0.0565 0.6845 0.097 Uiso 1 1 calc R U .
C38 C 0.219(3) 0.1230(11) 0.6837(17) 0.075(9) Uani 1 1 d . . .
H38 H 0.1481 0.1231 0.6577 0.090 Uiso 1 1 calc R U .
C39 C 0.270(3) 0.1624(12) 0.7097(16) 0.079(9) Uani 1 1 d . U .
H39 H 0.2307 0.1890 0.7043 0.095 Uiso 1 1 calc R U .
C40 C 0.374(2) 0.1634(10) 0.7427(14) 0.058(7) Uani 1 1 d . U .
C41 C 0.438(2) 0.2059(10) 0.7664(14) 0.058(7) Uani 1 1 d . . .
C42 C 0.400(3) 0.2478(8) 0.7599(15) 0.077(10) Uani 1 1 d . . .
H42 H 0.3284 0.2543 0.7381 0.092 Uiso 1 1 calc R U .
C43 C 0.480(3) 0.2838(10) 0.7901(15) 0.067(8) Uani 1 1 d . U .
H43 H 0.4573 0.3136 0.7897 0.080 Uiso 1 1 calc R U .
C44 C 0.584(3) 0.2732(10) 0.8183(15) 0.068(8) Uani 1 1 d . U .
H44 H 0.6353 0.2956 0.8337 0.081 Uiso 1 1 calc R U .
C45 C 0.612(3) 0.2295(8) 0.8232(14) 0.064(8) Uani 1 1 d . . .
H45 H 0.6833 0.2226 0.8435 0.076 Uiso 1 1 calc R U .
N1 N 0.5711(16) 0.0449(7) 0.4408(10) 0.047(5) Uani 1 1 d . . .
N2 N 0.7059(19) 0.1051(8) 0.4935(10) 0.058(6) Uani 1 1 d . . .
N3 N 0.586(2) 0.1739(8) 0.4694(12) 0.066(7) Uani 1 1 d . . .
N4 N -0.6350(18) 0.0697(8) 0.0563(11) 0.061(6) Uani 1 1 d . . .
N5 N -0.7590(19) 0.1372(8) 0.0305(10) 0.056(6) Uani 1 1 d . . .
N6 N -0.6365(17) 0.2031(8) 0.0766(11) 0.050(5) Uani 1 1 d . . .
N7 N 0.545(2) 0.1952(7) 0.8014(13) 0.062(6) Uani 1 1 d . . .
N8 N 0.4303(16) 0.1263(6) 0.7508(12) 0.050(6) Uani 1 1 d . . .
N9 N 0.569(2) 0.0630(8) 0.7798(12) 0.062(6) Uani 1 1 d . . .

loop_
_atom_site_aniso_label
_atom_site_aniso_U_11
_atom_site_aniso_U_22
_atom_site_aniso_U_33
_atom_site_aniso_U_23
_atom_site_aniso_U_13
_atom_site_aniso_U_12
Mo1 0.0200(9) 0.0336(10) 0.0188(8) 0.0008(7) 0.0047(7) -0.0020(8)
Mo2 0.0213(9) 0.0387(10) 0.0147(8) -0.0006(7) -0.0012(7) 0.0068(8)
Mo3 0.0296(11) 0.0220(9) 0.0415(11) -0.0007(8) 0.0049(9) 0.0052(8)
Mo4 0.0230(10) 0.0230(9) 0.0457(11) -0.0065(8) -0.0039(9) -0.0020(8)
Mo5 0.0187(9) 0.0384(10) 0.0182(8) -0.0020(7) 0.0029(7) 0.0015(8)
Mo6 0.0246(10) 0.0499(12) 0.0174(8) 0.0079(8) -0.0007(7) -0.0095(9)
Mo7 0.0240(10) 0.0229(9) 0.0374(10) 0.0046(8) 0.0017(8) 0.0021(8)
Mo8 0.0291(10) 0.0215(9) 0.0330(10) -0.0035(7) 0.0021(8) -0.0061(8)
V1 0.0128(10) 0.0126(9) 0.0139(9) -0.0065(8) 0.0038(8) 0.0016(8)
V2 0.0148(15) 0.0103(13) 0.0087(13) -0.0047(11) 0.0030(12) -0.0029(12)
V3 0.0116(10) 0.0090(9) 0.0104(9) 0.0047(7) 0.0016(8) -0.0032(8)
V4 0.0174(16) 0.0068(13) 0.0128(13) 0.0082(11) 0.0031(12) 0.0035(12)
V5 0.029(2) 0.034(2) 0.0328(19) -0.0023(16) 0.0019(16) 0.0034(17)
V6 0.029(2) 0.036(2) 0.0301(19) 0.0031(16) 0.0012(16) -0.0032(17)
Cu1 0.0286(16) 0.0584(19) 0.0433(16) 0.0017(14) -0.0010(13) 0.0137(14)
Cu2 0.0313(17) 0.066(2) 0.0404(16) 0.0028(15) -0.0011(13) -0.0043(15)
Cu3 0.0458(19) 0.0449(18) 0.076(2) -0.0075(16) 0.0139(17) -0.0072(15)
P1 0.027(3) 0.024(2) 0.020(2) 0.0029(19) 0.006(2) 0.002(2)
O1 0.029(9) 0.041(9) 0.055(10) 0.008(7) 0.006(8) 0.014(7)
O1W 0.129(17) 0.106(16) 0.142(17) 0.000(13) 0.048(14) -0.021(13)
O2 0.039(10) 0.056(11) 0.042(9) -0.002(8) -0.002(8) 0.010(8)
O2W 0.073(16) 0.054(13) 0.13(2) -0.013(13) -0.008(14) -0.019(11)
O3W 0.096(18) 0.064(13) 0.108(18) 0.012(12) 0.021(15) 0.020(13)
O3 0.038(10) 0.065(11) 0.035(8) 0.010(8) 0.009(7) 0.001(8)
O4 0.021(8) 0.084(13) 0.034(8) -0.004(8) 0.007(7) -0.004(8)
O4W 0.05(2) 0.06(2) 0.07(2) 0.008(19) 0.04(2) -0.007(19)
O5 0.021(15) 0.017(13) 0.026(13) 0.007(11) -0.014(12) -0.004(11)
O5W 0.05(3) 0.08(3) 0.10(3) 0.00(2) 0.03(2) -0.01(2)
O6 0.034(16) 0.009(12) 0.041(15) -0.003(11) 0.019(14) 0.003(11)
O7 0.026(10) 0.017(9) 0.026(9) 0.001(7) 0.001(8) -0.004(8)
O8 0.079(10) 0.072(9) 0.060(8) -0.002(7) 0.002(7) 0.025(8)
O9 0.057(9) 0.063(9) 0.094(9) 0.013(7) 0.031(8) 0.008(7)
O10 0.008(13) 0.039(16) 0.029(14) -0.004(12) 0.006(11) 0.009(12)
O11 0.026(10) 0.026(9) 0.024(9) 0.003(8) -0.002(8) 0.000(8)
O12 0.023(15) 0.028(15) 0.031(14) -0.002(12) 0.000(13) -0.007(12)
O13 0.056(8) 0.060(8) 0.075(8) 0.022(7) 0.032(7) 0.011(7)
O14 0.069(9) 0.079(10) 0.096(10) 0.013(8) 0.026(8) 0.013(8)
O15 0.096(16) 0.073(13) 0.041(10) 0.024(9) -0.014(10) -0.041(12)
O16 0.081(15) 0.065(12) 0.055(11) -0.029(9) 0.014(11) 0.012(11)
O17 0.075(9) 0.066(9) 0.052(8) -0.004(7) 0.004(7) 0.027(7)
O18 0.069(9) 0.084(9) 0.076(9) -0.025(7) 0.034(8) -0.031(8)
O19 0.080(10) 0.073(9) 0.060(8) -0.002(7) 0.007(7) -0.019(8)
O20 0.077(10) 0.077(9) 0.096(10) 0.026(8) 0.032(8) -0.001(8)
O21 0.084(10) 0.074(9) 0.051(8) -0.004(7) 0.002(7) 0.025(8)
O22 0.069(9) 0.062(8) 0.052(8) 0.006(7) 0.007(7) -0.031(7)
O23 0.053(12) 0.094(15) 0.092(14) -0.068(12) 0.049(11) -0.042(11)
O24 0.083(10) 0.082(9) 0.060(8) 0.000(7) 0.007(7) 0.031(8)
O25 0.044(11) 0.027(8) 0.118(16) 0.015(10) -0.006(11) 0.003(8)
O26 0.043(10) 0.032(8) 0.080(12) -0.021(8) 0.008(9) -0.021(8)
O27 0.046(10) 0.043(9) 0.056(10) 0.029(8) 0.000(9) 0.006(8)
O28 0.113(18) 0.053(11) 0.069(12) -0.031(10) 0.054(13) -0.023(11)
O29 0.073(9) 0.058(8) 0.058(8) 0.011(7) 0.001(7) -0.028(7)
O30 0.049(11) 0.065(12) 0.091(14) -0.052(11) 0.030(11) 0.001(9)
O31 0.062(12) 0.069(12) 0.061(11) 0.018(9) 0.051(10) 0.030(10)
O32 0.041(11) 0.106(16) 0.039(9) -0.003(10) -0.006(8) 0.026(10)
O33 0.048(11) 0.068(12) 0.083(13) -0.034(10) 0.040(10) -0.032(9)
O34 0.066(13) 0.026(8) 0.081(12) -0.013(8) 0.019(11) -0.022(8)
O35 0.097(17) 0.052(11) 0.075(13) 0.026(10) 0.029(13) -0.012(11)
O36 0.028(10) 0.033(10) 0.036(10) 0.000(8) 0.017(8) 0.005(8)
O37 0.068(12) 0.029(8) 0.064(11) 0.008(8) 0.026(10) 0.005(8)
O38 0.024(16) 0.020(14) 0.051(18) 0.016(13) -0.006(14) -0.011(12)
O39 0.046(10) 0.061(11) 0.035(8) 0.007(8) -0.001(8) -0.002(9)
O40 0.042(10) 0.044(9) 0.078(12) -0.023(9) 0.036(9) -0.011(8)
O41 0.089(14) 0.028(8) 0.041(9) -0.001(7) 0.012(9) -0.018(9)
O42 0.084(14) 0.027(8) 0.046(9) -0.002(7) 0.009(10) -0.012(9)
O43 0.056(11) 0.062(11) 0.024(7) 0.000(7) 0.010(8) 0.027(9)
O44 0.057(11) 0.038(9) 0.058(10) -0.006(8) 0.029(9) -0.010(8)
O45 0.085(14) 0.047(10) 0.038(9) -0.002(8) 0.020(9) 0.025(10)
O46 0.131(19) 0.029(9) 0.054(11) 0.006(8) 0.027(12) -0.006(11)
C1 0.07(2) 0.07(2) 0.051(16) 0.040(15) 0.017(15) 0.019(17)
C2 0.050(18) 0.08(2) 0.09(2) 0.034(18) 0.018(17) 0.013(16)
C3 0.087(13) 0.081(13) 0.084(13) 0.007(9) 0.021(9) 0.007(9)
C4 0.088(13) 0.087(13) 0.083(13) 0.014(9) 0.021(9) 0.006(9)
C5 0.08(2) 0.070(19) 0.036(13) 0.009(13) 0.030(15) -0.001(17)
C6 0.064(12) 0.079(12) 0.065(11) 0.007(9) 0.024(9) 0.006(9)
C7 0.060(11) 0.081(12) 0.071(11) 0.009(9) 0.018(9) 0.008(9)
C8 0.086(14) 0.098(14) 0.090(13) 0.004(9) 0.024(10) 0.003(10)
C9 0.058(19) 0.11(3) 0.039(14) -0.027(16) 0.014(14) -0.043(19)
C10 0.050(17) 0.11(2) 0.024(12) -0.012(14) 0.003(12) -0.014(17)
C11 0.061(11) 0.071(11) 0.059(10) -0.011(8) 0.020(9) -0.013(9)
C12 0.089(13) 0.090(13) 0.086(13) -0.006(9) 0.028(9) -0.007(9)
C13 0.087(13) 0.084(13) 0.088(13) -0.007(9) 0.022(9) -0.011(9)
C14 0.081(13) 0.083(13) 0.083(13) -0.013(9) 0.022(9) 0.000(9)
C15 0.08(2) 0.045(15) 0.053(15) -0.029(13) 0.032(15) -0.023(15)
C16 0.025(13) 0.072(18) 0.045(14) -0.017(13) 0.008(11) -0.020(13)
C17 0.05(2) 0.10(2) 0.08(2) -0.019(18) 0.031(17) -0.003(18)
C18 0.09(3) 0.07(2) 0.08(2) -0.035(18) 0.00(2) 0.01(2)
C19 0.051(19) 0.10(3) 0.07(2) -0.037(19) -0.006(16) -0.024(19)
C20 0.022(13) 0.13(3) 0.024(11) -0.013(14) 0.005(10) -0.012(16)
C21 0.064(11) 0.075(11) 0.050(10) 0.003(8) 0.010(8) 0.008(9)
C22 0.058(11) 0.081(12) 0.071(11) -0.006(9) 0.015(9) 0.013(9)
C23 0.022(14) 0.12(3) 0.058(18) -0.004(19) -0.001(13) 0.011(17)
C24 0.047(19) 0.15(4) 0.049(17) 0.01(2) -0.003(15) 0.04(2)
C25 0.026(13) 0.10(2) 0.043(14) 0.011(14) 0.016(12) 0.026(15)
C26 0.12(3) 0.10(3) 0.040(15) 0.027(17) 0.031(19) 0.06(2)
C27 0.082(13) 0.084(13) 0.073(12) 0.009(9) 0.021(9) 0.008(9)
C28 0.078(12) 0.072(12) 0.066(11) 0.009(9) 0.021(9) 0.005(9)
C29 0.13(3) 0.09(3) 0.06(2) 0.039(19) 0.01(2) 0.01(2)
C30 0.040(15) 0.052(15) 0.056(15) 0.029(13) 0.014(13) 0.025(13)
C31 0.043(17) 0.066(19) 0.10(2) -0.015(17) 0.041(17) -0.010(15)
C32 0.10(3) 0.026(13) 0.10(2) -0.020(14) 0.04(2) -0.021(15)
C33 0.14(4) 0.043(17) 0.11(3) -0.016(18) 0.07(3) -0.01(2)
C34 0.058(19) 0.07(2) 0.11(2) -0.039(18) 0.049(19) -0.026(17)
C35 0.066(19) 0.061(17) 0.040(13) -0.008(12) 0.036(13) -0.038(15)
C36 0.06(2) 0.11(3) 0.042(15) -0.012(16) 0.010(15) -0.01(2)
C37 0.08(3) 0.11(3) 0.052(17) -0.012(18) 0.026(18) -0.04(2)
C38 0.045(18) 0.08(2) 0.09(2) 0.025(18) -0.006(17) 0.012(17)
C39 0.079(13) 0.082(12) 0.074(12) 0.003(9) 0.015(9) 0.005(9)
C40 0.048(10) 0.067(11) 0.059(10) 0.008(8) 0.014(8) 0.000(8)
C41 0.063(19) 0.060(18) 0.056(16) 0.006(13) 0.024(15) 0.015(15)
C42 0.14(3) 0.028(13) 0.070(19) -0.007(13) 0.04(2) -0.021(17)
C43 0.075(12) 0.066(11) 0.065(11) -0.002(8) 0.029(9) 0.002(9)
C44 0.073(12) 0.071(11) 0.065(11) 0.005(9) 0.028(9) 0.000(9)
C45 0.08(2) 0.032(13) 0.073(18) 0.002(13) 0.013(17) -0.002(14)
N1 0.027(11) 0.069(14) 0.040(11) 0.030(10) 0.001(9) 0.028(11)
N2 0.060(15) 0.077(16) 0.032(11) -0.020(11) 0.001(10) -0.024(13)
N3 0.079(19) 0.055(15) 0.062(15) -0.025(12) 0.011(14) -0.019(14)
N4 0.040(13) 0.075(16) 0.056(13) 0.000(12) -0.006(11) 0.012(12)
N5 0.070(16) 0.057(14) 0.038(11) 0.007(10) 0.010(11) 0.014(12)
N6 0.036(12) 0.065(15) 0.052(13) 0.014(11) 0.017(11) 0.005(12)
N7 0.069(17) 0.035(12) 0.087(17) -0.001(12) 0.026(14) 0.006(12)
N8 0.029(11) 0.027(10) 0.089(16) 0.015(11) 0.006(11) -0.005(9)
N9 0.067(17) 0.053(14) 0.069(15) -0.009(12) 0.024(14) -0.016(13)

loop_
_atom_type_symbol
_atom_type_description
_atom_type_scat_dispersion_real
_atom_type_scat_dispersion_imag
_atom_type_scat_source
C C 0.0033 0.0016 'International Tables Vol C Tables 4.2.6.8 and 6.1.1.4'
H H 0.0000 0.0000 'International Tables Vol C Tables 4.2.6.8 and 6.1.1.4'
N N 0.0061 0.0033 'International Tables Vol C Tables 4.2.6.8 and 6.1.1.4'
O O 0.0106 0.0060 'International Tables Vol C Tables 4.2.6.8 and 6.1.1.4'
P P 0.1023 0.0942 'International Tables Vol C Tables 4.2.6.8 and 6.1.1.4'
V V 0.3005 0.5294 'International Tables Vol C Tables 4.2.6.8 and 6.1.1.4'
Cu Cu 0.3201 1.2651 'International Tables Vol C Tables 4.2.6.8 and 6.1.1.4'
Mo Mo -1.6832 0.6857 'International Tables Vol C Tables 4.2.6.8 and 6.1.1.4'

loop_
_geom_angle_atom_site_label_1
_geom_angle_atom_site_label_2
_geom_angle_atom_site_label_3
_geom_angle
_geom_angle_site_symmetry_3
O4 Mo1 O21 103.1(9) .
O4 Mo1 O29 101.7(9) .
O21 Mo1 O29 96.6(9) .
O4 Mo1 O45 100.9(8) .
O21 Mo1 O45 90.4(8) .
O29 Mo1 O45 154.1(8) .
O4 Mo1 O42 100.8(8) .
O21 Mo1 O42 154.2(9) .
O29 Mo1 O42 88.1(7) .
O45 Mo1 O42 75.4(6) .
O4 Mo1 O12 160.0(8) .
O21 Mo1 O12 66.9(9) .
O29 Mo1 O12 96.7(9) .
O45 Mo1 O12 63.2(8) .
O42 Mo1 O12 87.4(8) .
O4 Mo1 V5 103.1(5) .
O21 Mo1 V5 125.5(6) .
O29 Mo1 V5 123.2(6) .
O45 Mo1 V5 38.0(5) .
O42 Mo1 V5 37.5(4) .
O12 Mo1 V5 72.4(6) .
O32 Mo2 O14 101.8(9) .
O32 Mo2 O23 104.6(10) .
O14 Mo2 O23 96.7(10) .
O32 Mo2 O40 99.0(8) .
O14 Mo2 O40 155.8(9) .
O23 Mo2 O40 90.0(7) .
O32 Mo2 O37 96.9(9) .
O14 Mo2 O37 91.0(8) .
O23 Mo2 O37 155.1(8) .
O40 Mo2 O37 74.2(6) .
O32 Mo2 O6 155.5(9) .
O14 Mo2 O6 66.3(9) .
O23 Mo2 O6 98.2(10) .
O40 Mo2 O6 89.8(8) .
O37 Mo2 O6 63.4(8) .
O32 Mo2 O11 158.6(9) .
O14 Mo2 O11 98.9(10) .
O23 Mo2 O11 67.1(9) .
O40 Mo2 O11 62.4(8) .
O37 Mo2 O11 88.4(8) .
O6 Mo2 O11 42.7(8) .
O32 Mo2 V5 99.9(6) .
O14 Mo2 V5 125.3(7) .
O23 Mo2 V5 125.0(5) .
O40 Mo2 V5 37.4(4) .
O37 Mo2 V5 36.7(4) .
O6 Mo2 V5 73.4(6) .
O11 Mo2 V5 72.2(7) .
O27 Mo3 O30 103.4(8) .
O27 Mo3 O15 103.7(10) .
O30 Mo3 O15 96.9(9) .
O27 Mo3 O40 99.5(8) .
O30 Mo3 O40 89.6(7) .
O15 Mo3 O40 153.7(8) .
O27 Mo3 O42 99.3(8) .
O30 Mo3 O42 154.8(8) .
O15 Mo3 O42 88.3(7) .
O40 Mo3 O42 75.7(6) .
O27 Mo3 O11 158.1(8) .
O30 Mo3 O11 66.8(8) .
O15 Mo3 O11 97.0(10) .
O40 Mo3 O11 62.3(8) .
O42 Mo3 O11 88.1(8) .
O27 Mo3 O10 158.1(8) .
O30 Mo3 O10 97.0(9) .
O15 Mo3 O10 65.4(9) .
O40 Mo3 O10 88.6(8) .
O42 Mo3 O10 62.8(8) .
O11 Mo3 O10 41.2(8) .
O27 Mo3 V5 100.9(6) .
O30 Mo3 V5 125.3(5) .
O15 Mo3 V5 123.5(5) .
O40 Mo3 V5 38.1(5) .
O42 Mo3 V5 37.6(4) .
O11 Mo3 V5 72.6(6) .
O10 Mo3 V5 73.1(6) .
O26 Mo4 O8 102.9(10) .
O26 Mo4 O9 101.8(9) .
O8 Mo4 O9 95.4(9) .
O26 Mo4 O37 99.3(8) .
O8 Mo4 O37 154.8(8) .
O9 Mo4 O37 91.5(8) .
O26 Mo4 O45 100.3(8) .
O8 Mo4 O45 89.8(8) .
O9 Mo4 O45 155.5(8) .
O37 Mo4 O45 74.6(7) .
O26 Mo4 O12 159.1(9) .
O8 Mo4 O12 67.9(9) .
O9 Mo4 O12 97.9(9) .
O37 Mo4 O12 87.2(8) .
O45 Mo4 O12 62.1(8) .
O26 Mo4 O6 155.7(9) .
O8 Mo4 O6 99.2(9) .
O9 Mo4 O6 66.2(8) .
O37 Mo4 O6 61.7(8) .
O45 Mo4 O6 89.4(8) .
O12 Mo4 O6 42.8(8) .
O26 Mo4 V5 102.0(6) .
O8 Mo4 V5 125.0(6) .
O9 Mo4 V5 125.8(6) .
O37 Mo4 V5 36.9(5) .
O45 Mo4 V5 37.7(5) .
O12 Mo4 V5 71.5(6) .
O6 Mo4 V5 72.4(6) .
O3 Mo5 O17 104.2(9) .
O3 Mo5 O22 101.3(8) .
O17 Mo5 O22 97.2(9) .
O3 Mo5 O41 98.7(8) .
O17 Mo5 O41 154.5(8) .
O22 Mo5 O41 89.2(7) .
O3 Mo5 O43 99.8(7) .
O17 Mo5 O43 89.4(7) .
O22 Mo5 O43 155.5(8) .
O41 Mo5 O43 75.5(6) .
O3 Mo5 O38 159.6(8) .
O17 Mo5 O38 65.2(9) .
O22 Mo5 O38 97.5(9) .
O41 Mo5 O38 89.5(8) .
O43 Mo5 O38 64.0(8) .
O3 Mo5 O36 157.3(9) .
O17 Mo5 O36 96.8(9) .
O22 Mo5 O36 67.1(9) .
O41 Mo5 O36 63.0(8) .
O43 Mo5 O36 88.7(8) .
O38 Mo5 O36 41.3(8) .
O3 Mo5 V6 102.0(5) .
O17 Mo5 V6 124.5(6) .
O22 Mo5 V6 124.1(5) .
O41 Mo5 V6 37.5(4) .
O43 Mo5 V6 38.0(4) .
O38 Mo5 V6 73.4(6) .
O36 Mo5 V6 72.1(6) .
O39 Mo6 O18 103.4(9) .
O39 Mo6 O20 100.7(9) .
O18 Mo6 O20 98.7(10) .
O39 Mo6 O31 98.9(8) .
O18 Mo6 O31 153.9(8) .
O20 Mo6 O31 90.2(8) .
O39 Mo6 O44 99.9(8) .
O18 Mo6 O44 88.9(8) .
O20 Mo6 O44 155.7(8) .
O31 Mo6 O44 74.0(6) .
O39 Mo6 O7 159.4(8) .
O18 Mo6 O7 95.9(9) .
O20 Mo6 O7 69.0(9) .
O31 Mo6 O7 64.4(8) .
O44 Mo6 O7 87.3(8) .
O39 Mo6 O5 157.7(8) .
O18 Mo6 O5 65.3(9) .
O20 Mo6 O5 100.1(9) .
O31 Mo6 O5 89.0(8) .
O44 Mo6 O5 62.1(8) .
O7 Mo6 O5 40.7(7) .
O39 Mo6 V6 101.4(6) .
O18 Mo6 V6 123.3(6) .
O20 Mo6 V6 125.2(6) .
O31 Mo6 V6 37.2(5) .
O44 Mo6 V6 36.8(4) .
O7 Mo6 V6 73.0(6) .
O5 Mo6 V6 72.6(6) .
O25 Mo7 O19 105.3(10) .
O25 Mo7 O33 100.4(9) .
O19 Mo7 O33 95.5(9) .
O25 Mo7 O44 98.5(9) .
O19 Mo7 O44 153.6(8) .
O33 Mo7 O44 91.3(7) .
O25 Mo7 O41 99.8(8) .
O19 Mo7 O41 89.7(8) .
O33 Mo7 O41 157.0(8) .
O44 Mo7 O41 74.9(6) .
O25 Mo7 O36 160.2(10) .
O19 Mo7 O36 67.0(9) .
O33 Mo7 O36 98.4(9) .
O44 Mo7 O36 86.8(8) .
O41 Mo7 O36 63.1(8) .
O25 Mo7 O5 156.4(10) .
O19 Mo7 O5 96.7(9) .
O33 Mo7 O5 68.3(8) .
O44 Mo7 O5 62.4(7) .
O41 Mo7 O5 88.8(8) .
O36 Mo7 O5 40.5(8) .
O25 Mo7 V6 100.4(6) .
O19 Mo7 V6 124.8(6) .
O33 Mo7 V6 126.6(5) .
O44 Mo7 V6 37.2(4) .
O41 Mo7 V6 37.7(4) .
O36 Mo7 V6 72.4(7) .
O5 Mo7 V6 73.1(6) .
O34 Mo8 O24 103.9(10) .
O34 Mo8 O13 103.4(9) .
O24 Mo8 O13 96.4(9) .
O34 Mo8 O43 98.5(8) .
O24 Mo8 O43 88.6(7) .
O13 Mo8 O43 155.7(8) .
O34 Mo8 O31 99.4(9) .
O24 Mo8 O31 153.5(9) .
O13 Mo8 O31 90.2(7) .
O43 Mo8 O31 75.6(6) .
O34 Mo8 O7 159.1(9) .
O24 Mo8 O7 95.8(10) .
O13 Mo8 O7 67.1(8) .
O43 Mo8 O7 88.8(8) .
O31 Mo8 O7 63.3(8) .
O34 Mo8 O38 157.5(10) .
O24 Mo8 O38 65.0(9) .
O13 Mo8 O38 97.5(9) .
O43 Mo8 O38 63.1(8) .
O31 Mo8 O38 88.7(8) .
O7 Mo8 O38 41.0(8) .
O34 Mo8 V6 101.2(6) .
O24 Mo8 V6 123.6(6) .
O13 Mo8 V6 125.3(5) .
O43 Mo8 V6 38.0(4) .
O31 Mo8 V6 37.6(4) .
O7 Mo8 V6 72.8(6) .
O38 Mo8 V6 72.8(6) .
O16 V1 O22 102.2(10) .
O16 V1 O9 99.4(10) .
O22 V1 O9 158.4(9) .
O16 V1 O19 101.4(10) .
O22 V1 O19 87.3(8) .
O9 V1 O19 88.1(9) .
O16 V1 O14 101.8(10) .
O22 V1 O14 88.9(9) .
O9 V1 O14 87.2(9) .
O19 V1 O14 156.8(9) .
O28 V2 O15 99.8(11) .
O28 V2 O29 102.5(10) .
O15 V2 O29 87.0(8) .
O28 V2 O20 100.7(11) .
O15 V2 O20 159.3(10) .
O29 V2 O20 90.9(9) .
O28 V2 O13 99.7(10) .
O15 V2 O13 88.0(8) .
O29 V2 O13 157.7(9) .
O20 V2 O13 86.2(8) .
O35 V3 O21 103.2(10) .
O35 V3 O18 103.2(10) .
O21 V3 O18 88.6(9) .
O35 V3 O8 100.7(10) .
O21 V3 O8 87.0(8) .
O18 V3 O8 156.1(9) .
O35 V3 O33 99.3(10) .
O21 V3 O33 157.5(9) .
O18 V3 O33 87.1(8) .
O8 V3 O33 88.1(8) .
O46 V4 O17 103.7(10) .
O46 V4 O24 101.9(10) .
O17 V4 O24 85.8(8) .
O46 V4 O30 100.6(10) .
O17 V4 O30 155.7(9) .
O24 V4 O30 90.0(8) .
O46 V4 O23 102.4(10) .
O17 V4 O23 87.8(8) .
O24 V4 O23 155.7(10) .
O30 V4 O23 86.2(7) .
O1 V5 O37 115.0(8) .
O1 V5 O42 112.5(8) .
O37 V5 O42 132.5(8) .
O1 V5 O45 114.8(8) .
O37 V5 O45 80.2(7) .
O42 V5 O45 81.1(7) .
O1 V5 O40 111.6(8) .
O37 V5 O40 80.4(7) .
O42 V5 O40 81.7(7) .
O45 V5 O40 133.6(8) .
O1 V5 Mo3 118.6(5) .
O37 V5 Mo3 110.3(5) .
O42 V5 Mo3 41.2(5) .
O45 V5 Mo3 111.7(6) .
O40 V5 Mo3 40.6(5) .
O1 V5 Mo1 121.2(6) .
O37 V5 Mo1 109.8(5) .
O42 V5 Mo1 40.7(5) .
O45 V5 Mo1 40.4(5) .
O40 V5 Mo1 111.6(5) .
Mo3 V5 Mo1 75.87(9) .
O1 V5 Mo4 123.1(5) .
O37 V5 Mo4 40.0(5) .
O42 V5 Mo4 110.3(5) .
O45 V5 Mo4 40.2(5) .
O40 V5 Mo4 110.2(5) .
Mo3 V5 Mo4 118.31(13) .
Mo1 V5 Mo4 74.26(9) .
O1 V5 Mo2 121.2(6) .
O37 V5 Mo2 40.3(5) .
O42 V5 Mo2 110.3(6) .
O45 V5 Mo2 109.9(6) .
O40 V5 Mo2 40.1(4) .
Mo3 V5 Mo2 74.21(10) .
Mo1 V5 Mo2 117.61(13) .
Mo4 V5 Mo2 74.07(10) .
O2 V6 O44 113.0(8) .
O2 V6 O41 110.8(8) .
O44 V6 O41 81.3(7) .
O2 V6 O31 115.0(8) .
O44 V6 O31 79.5(7) .
O41 V6 O31 134.1(9) .
O2 V6 O43 114.3(8) .
O44 V6 O43 132.7(8) .
O41 V6 O43 81.8(7) .
O31 V6 O43 81.5(7) .
O2 V6 Mo7 118.3(6) .
O44 V6 Mo7 40.3(5) .
O41 V6 Mo7 41.0(5) .
O31 V6 Mo7 110.4(6) .
O43 V6 Mo7 111.8(5) .
O2 V6 Mo8 123.2(6) .
O44 V6 Mo8 109.5(5) .
O41 V6 Mo8 111.4(5) .
O31 V6 Mo8 41.1(5) .
O43 V6 Mo8 40.5(4) .
Mo7 V6 Mo8 118.55(13) .
O2 V6 Mo5 120.7(6) .
O44 V6 Mo5 110.1(5) .
O41 V6 Mo5 40.7(5) .
O31 V6 Mo5 111.2(5) .
O43 V6 Mo5 41.0(5) .
Mo7 V6 Mo5 75.04(9) .
Mo8 V6 Mo5 74.82(9) .
O2 V6 Mo6 121.5(6) .
O44 V6 Mo6 40.0(5) .
O41 V6 Mo6 111.3(6) .
O31 V6 Mo6 39.5(5) .
O43 V6 Mo6 110.4(5) .
Mo7 V6 Mo6 74.76(10) .
Mo8 V6 Mo6 74.16(10) .
Mo5 V6 Mo6 117.78(13) .
O1 Cu1 N5 172.7(8) .
O1 Cu1 N4 98.0(8) .
N5 Cu1 N4 81.1(9) .
O1 Cu1 N6 99.5(8) .
N5 Cu1 N6 80.3(9) .
N4 Cu1 N6 160.3(9) .
O2 Cu2 N2 171.5(8) .
O2 Cu2 N1 99.8(8) .
N2 Cu2 N1 81.2(9) .
O2 Cu2 N3 97.1(10) .
N2 Cu2 N3 80.8(11) .
N1 Cu2 N3 160.8(10) .
O2 Cu2 O4 98.6(6) 1_655
N2 Cu2 O4 89.8(7) 1_655
N1 Cu2 O4 91.2(7) 1_655
N3 Cu2 O4 95.4(8) 1_655
N8 Cu3 O2W 178.5(8) .
N8 Cu3 N9 80.5(9) .
O2W Cu3 N9 98.1(9) .
N8 Cu3 N7 81.2(9) .
O2W Cu3 N7 100.2(9) .
N9 Cu3 N7 161.5(11) .
O7 P1 O10 70.8(14) .
O7 P1 O5 70.8(13) .
O10 P1 O5 111.2(15) .
O7 P1 O36 107.9(15) .
O10 P1 O36 178.5(16) .
O5 P1 O36 68.9(15) .
O7 P1 O12 109.4(14) .
O10 P1 O12 70.1(14) .
O5 P1 O12 72.1(14) .
O36 P1 O12 111.3(15) .
O7 P1 O38 71.4(15) .
O10 P1 O38 109.3(16) .
O5 P1 O38 109.4(14) .
O36 P1 O38 69.4(15) .
O12 P1 O38 178.5(15) .
O7 P1 O11 110.2(14) .
O10 P1 O11 69.1(14) .
O5 P1 O11 179.0(14) .
O36 P1 O11 110.9(14) .
O12 P1 O11 107.2(14) .
O38 P1 O11 71.3(14) .
O7 P1 O6 178.4(14) .
O10 P1 O6 109.6(14) .
O5 P1 O6 110.3(13) .
O36 P1 O6 71.6(14) .
O12 P1 O6 72.1(14) .
O38 P1 O6 107.1(15) .
O11 P1 O6 68.8(13) .
V5 O1 Cu1 173.0(10) .
V6 O2 Cu2 173.4(11) .
Mo1 O4 Cu2 136.2(8) 1_455
P1 O5 O36 56.2(13) .
P1 O5 O7 54.1(11) .
O36 O5 O7 90.0(17) .
P1 O5 O12 54.7(11) .
O36 O5 O12 92.2(17) .
O7 O5 O12 88.9(16) .
P1 O5 Mo7 125.4(15) .
O36 O5 Mo7 69.4(13) .
O7 O5 Mo7 135.5(16) .
O12 O5 Mo7 129.4(15) .
P1 O5 Mo6 123.2(13) .
O36 O5 Mo6 134.4(16) .
O7 O5 Mo6 69.3(11) .
O12 O5 Mo6 125.8(16) .
Mo7 O5 Mo6 97.1(8) .
P1 O6 O11 55.4(11) .
P1 O6 O36 53.4(12) .
O11 O6 O36 90.7(17) .
P1 O6 O12 53.2(11) .
O11 O6 O12 87.9(16) .
O36 O6 O12 88.3(17) .
P1 O6 Mo2 124.9(13) .
O11 O6 Mo2 69.6(11) .
O36 O6 Mo2 129.5(15) .
O12 O6 Mo2 134.3(16) .
P1 O6 Mo4 121.2(13) .
O11 O6 Mo4 133.7(16) .
O36 O6 Mo4 125.7(15) .
O12 O6 Mo4 68.2(11) .
Mo2 O6 Mo4 98.9(10) .
P1 O7 O10 55.0(12) .
P1 O7 O5 55.1(11) .
O10 O7 O5 91.4(16) .
P1 O7 O38 55.5(12) .
O10 O7 O38 90.2(17) .
O5 O7 O38 90.3(17) .
P1 O7 Mo6 125.0(13) .
O10 O7 Mo6 128.4(15) .
O5 O7 Mo6 70.1(11) .
O38 O7 Mo6 135.5(16) .
P1 O7 Mo8 125.1(14) .
O10 O7 Mo8 127.0(15) .
O5 O7 Mo8 134.9(16) .
O38 O7 Mo8 69.7(12) .
Mo6 O7 Mo8 95.9(8) .
Mo4 O8 V3 138.8(12) .
Mo4 O9 V1 139.1(11) .
P1 O10 O7 54.2(12) .
P1 O10 O11 56.9(12) .
O7 O10 O11 92.1(17) .
P1 O10 O12 55.8(13) .
O7 O10 O12 90.4(16) .
O11 O10 O12 91.3(17) .
P1 O10 Mo3 125.4(14) .
O7 O10 Mo3 129.3(16) .
O11 O10 Mo3 68.6(12) .
O12 O10 Mo3 134.2(15) .
P1 O11 O10 54.0(12) .
P1 O11 O6 55.8(12) .
O10 O11 O6 91.5(17) .
P1 O11 O38 53.8(11) .
O10 O11 O38 88.9(17) .
O6 O11 O38 88.7(17) .
P1 O11 Mo2 123.3(14) .
O10 O11 Mo2 137.3(17) .
O6 O11 Mo2 67.7(12) .
O38 O11 Mo2 125.4(17) .
P1 O11 Mo3 124.0(14) .
O10 O11 Mo3 70.2(12) .
O6 O11 Mo3 136.9(16) .
O38 O11 Mo3 127.9(16) .
Mo2 O11 Mo3 99.4(9) .
P1 O12 O10 54.1(12) .
P1 O12 O5 53.2(12) .
O10 O12 O5 89.3(16) .
P1 O12 O6 54.7(12) .
O10 O12 O6 89.2(16) .
O5 O12 O6 88.4(17) .
P1 O12 Mo1 126.4(15) .
O10 O12 Mo1 72.6(12) .
O5 O12 Mo1 128.6(15) .
O6 O12 Mo1 137.0(16) .
P1 O12 Mo4 123.3(14) .
O10 O12 Mo4 136.6(16) .
O5 O12 Mo4 125.3(16) .
O6 O12 Mo4 69.0(11) .
Mo1 O12 Mo4 97.9(9) .
Mo8 O13 V2 139.0(11) .
Mo2 O14 V1 140.4(13) .
Mo3 O15 V2 140.8(13) .
Mo5 O17 V4 142.3(12) .
Mo6 O18 V3 143.2(12) .
Mo7 O19 V1 140.1(12) .
Mo6 O20 V2 137.1(13) .
Mo1 O21 V3 141.9(12) .
Mo5 O22 V1 139.7(11) .
Mo2 O23 V4 140.0(12) .
Mo8 O24 V4 142.2(13) .
Mo1 O29 V2 141.4(12) .
Mo3 O30 V4 140.6(11) .
V6 O31 Mo6 103.3(8) .
V6 O31 Mo8 101.3(7) .
Mo6 O31 Mo8 131.3(9) .
Mo7 O33 V3 137.4(11) .
P1 O36 O5 54.9(12) .
P1 O36 O38 55.5(13) .
O5 O36 O38 91.6(18) .
P1 O36 O6 55.0(12) .
O5 O36 O6 91.1(17) .
O38 O36 O6 89.0(17) .
P1 O36 Mo7 124.8(14) .
O5 O36 Mo7 70.1(12) .
O38 O36 Mo7 137.1(17) .
O6 O36 Mo7 128.3(16) .
P1 O36 Mo5 124.0(15) .
O5 O36 Mo5 136.8(17) .
O38 O36 Mo5 68.7(13) .
O6 O36 Mo5 124.9(15) .
Mo7 O36 Mo5 98.0(9) .
V5 O37 Mo4 103.2(8) .
V5 O37 Mo2 102.9(7) .
Mo4 O37 Mo2 131.0(9) .
P1 O38 O36 55.1(12) .
P1 O38 O7 53.0(12) .
O36 O38 O7 88.1(16) .
P1 O38 O11 54.8(12) .
O36 O38 O11 91.5(17) .
O7 O38 O11 88.8(18) .
P1 O38 Mo5 125.0(15) .
O36 O38 Mo5 70.0(13) .
O7 O38 Mo5 135.0(16) .
O11 O38 Mo5 129.0(17) .
P1 O38 Mo8 122.2(16) .
O36 O38 Mo8 133.2(16) .
O7 O38 Mo8 69.3(12) .
O11 O38 Mo8 126.8(17) .
Mo5 O38 Mo8 97.2(9) .
V5 O40 Mo3 101.3(7) .
V5 O40 Mo2 102.5(7) .
Mo3 O40 Mo2 131.6(9) .
V6 O41 Mo5 101.8(7) .
V6 O41 Mo7 101.3(7) .
Mo5 O41 Mo7 131.5(9) .
V5 O42 Mo1 101.8(7) .
V5 O42 Mo3 101.2(7) .
Mo1 O42 Mo3 133.6(9) .
V6 O43 Mo8 101.6(7) .
V6 O43 Mo5 100.9(7) .
Mo8 O43 Mo5 131.8(8) .
V6 O44 Mo7 102.5(7) .
V6 O44 Mo6 103.2(7) .
Mo7 O44 Mo6 133.3(9) .
V5 O45 Mo1 101.6(7) .
V5 O45 Mo4 102.1(7) .
Mo1 O45 Mo4 131.9(10) .
N1 C1 C2 125(3) .
C1 C2 C3 114(3) .
C4 C3 C2 121(4) .
C3 C4 C5 120(4) .
N1 C5 C4 124(3) .
N1 C5 C6 113(3) .
C4 C5 C6 124(3) .
N2 C6 C7 120(3) .
N2 C6 C5 113(3) .
C7 C6 C5 127(3) .
C8 C7 C6 117(3) .
C7 C8 C9 122(4) .
C8 C9 C10 116(3) .
N2 C10 C9 119(3) .
N2 C10 C11 114(3) .
C9 C10 C11 127(3) .
N3 C11 C12 120(3) .
N3 C11 C10 113(3) .
C12 C11 C10 127(3) .
C13 C12 C11 116(4) .
C12 C13 C14 125(4) .
C15 C14 C13 117(4) .
N3 C15 C14 122(3) .
N4 C16 C17 121(2) .
C18 C17 C16 122(3) .
C17 C18 C19 119(3) .
C18 C19 C20 117(3) .
N4 C20 C19 124(3) .
N4 C20 C21 111(3) .
C19 C20 C21 125(3) .
N5 C21 C22 117(3) .
N5 C21 C20 115(3) .
C22 C21 C20 128(3) .
C21 C22 C23 122(3) .
C24 C23 C22 119(3) .
C25 C24 C23 117(3) .
N5 C25 C24 124(3) .
N5 C25 C26 108(2) .
C24 C25 C26 128(3) .
N6 C26 C27 121(4) .
N6 C26 C25 115(3) .
C27 C26 C25 123(3) .
C28 C27 C26 118(4) .
C27 C28 C29 120(3) .
C30 C29 C28 116(3) .
N6 C30 C29 125(3) .
N9 C31 C32 123(3) .
C33 C32 C31 114(3) .
C32 C33 C34 125(3) .
C35 C34 C33 115(3) .
C34 C35 N9 123(3) .
C34 C35 C36 125(3) .
N9 C35 C36 111(2) .
N8 C36 C37 122(3) .
N8 C36 C35 114(3) .
C37 C36 C35 124(3) .
C38 C37 C36 116(3) .
C37 C38 C39 118(3) .
C40 C39 C38 122(3) .
N8 C40 C39 120(3) .
N8 C40 C41 115(2) .
C39 C40 C41 125(3) .
C42 C41 N7 123(3) .
C42 C41 C40 126(3) .
N7 C41 C40 110(2) .
C41 C42 C43 115(3) .
C44 C43 C42 121(3) .
C45 C44 C43 118(3) .
N7 C45 C44 126(3) .
C5 N1 C1 116(2) .
C5 N1 Cu2 116(2) .
C1 N1 Cu2 127.9(17) .
C10 N2 C6 124(3) .
C10 N2 Cu2 119(2) .
C6 N2 Cu2 117(2) .
C15 N3 C11 118(2) .
C15 N3 Cu2 128(2) .
C11 N3 Cu2 114(2) .
C16 N4 C20 118(3) .
C16 N4 Cu1 126.6(18) .
C20 N4 Cu1 116(2) .
C25 N5 C21 120(3) .
C25 N5 Cu1 123(2) .
C21 N5 Cu1 117.1(19) .
C30 N6 C26 120(3) .
C30 N6 Cu1 126.8(18) .
C26 N6 Cu1 114(2) .
C45 N7 C41 117(2) .
C45 N7 Cu3 128(2) .
C41 N7 Cu3 114.3(18) .
C36 N8 C40 122(3) .
C36 N8 Cu3 120(2) .
C40 N8 Cu3 118.2(18) .
C31 N9 C35 119(2) .
C31 N9 Cu3 126(2) .
C35 N9 Cu3 113.9(19) .

loop_
_geom_bond_atom_site_label_1
_geom_bond_atom_site_label_2
_geom_bond_distance
_geom_bond_site_symmetry_2
Mo1 O4 1.715(15) .
Mo1 O21 1.754(19) .
Mo1 O29 1.792(18) .
Mo1 O45 2.023(16) .
Mo1 O42 2.037(15) .
Mo1 O12 2.43(3) .
Mo1 V5 3.057(4) .
Mo2 O32 1.692(16) .
Mo2 O14 1.77(2) .
Mo2 O23 1.781(17) .
Mo2 O40 2.036(15) .
Mo2 O37 2.050(16) .
Mo2 O6 2.39(3) .
Mo2 O11 2.42(2) .
Mo2 V5 3.087(4) .
Mo3 O27 1.657(15) .
Mo3 O30 1.776(19) .
Mo3 O15 1.847(17) .
Mo3 O40 2.025(16) .
Mo3 O42 2.049(16) .
Mo3 O11 2.44(3) .
Mo3 O10 2.46(3) .
Mo3 V5 3.053(4) .
Mo4 O26 1.633(14) .
Mo4 O8 1.795(19) .
Mo4 O9 1.827(19) .
Mo4 O37 2.026(15) .
Mo4 O45 2.029(16) .
Mo4 O12 2.48(3) .
Mo4 O6 2.49(3) .
Mo4 V5 3.071(4) .
Mo5 O3 1.648(16) .
Mo5 O17 1.772(18) .
Mo5 O22 1.791(17) .
Mo5 O41 2.044(15) .
Mo5 O43 2.051(15) .
Mo5 O38 2.45(3) .
Mo5 O36 2.47(3) .
Mo5 V6 3.067(4) .
Mo6 O39 1.674(15) .
Mo6 O18 1.774(19) .
Mo6 O20 1.79(2) .
Mo6 O31 2.011(17) .
Mo6 O44 2.028(16) .
Mo6 O7 2.48(2) .
Mo6 O5 2.49(2) .
Mo6 V6 3.074(4) .
Mo7 O25 1.638(16) .
Mo7 O19 1.781(18) .
Mo7 O33 1.805(16) .
Mo7 O44 2.026(16) .
Mo7 O41 2.046(16) .
Mo7 O36 2.47(3) .
Mo7 O5 2.48(3) .
Mo7 V6 3.057(4) .
Mo8 O34 1.646(16) .
Mo8 O24 1.781(19) .
Mo8 O13 1.812(18) .
Mo8 O43 2.030(15) .
Mo8 O31 2.053(16) .
Mo8 O7 2.51(2) .
Mo8 O38 2.51(3) .
Mo8 V6 3.065(4) .
V1 O16 1.603(16) .
V1 O22 1.903(17) .
V1 O9 1.906(19) .
V1 O19 1.907(19) .
V1 O14 1.92(2) .
V2 O28 1.589(16) .
V2 O15 1.862(17) .
V2 O29 1.903(18) .
V2 O20 1.91(2) .
V2 O13 1.918(18) .
V3 O35 1.613(16) .
V3 O21 1.90(2) .
V3 O18 1.897(19) .
V3 O8 1.924(19) .
V3 O33 1.938(17) .
V4 O46 1.604(17) .
V4 O17 1.902(18) .
V4 O24 1.91(2) .
V4 O30 1.918(17) .
V4 O23 1.919(16) .
V5 O1 1.670(15) .
V5 O37 1.894(17) .
V5 O42 1.899(15) .
V5 O45 1.920(16) .
V5 O40 1.921(16) .
V6 O2 1.660(16) .
V6 O44 1.892(16) .
V6 O41 1.906(15) .
V6 O31 1.908(15) .
V6 O43 1.924(16) .
Cu1 O1 1.868(15) .
Cu1 N5 1.89(2) .
Cu1 N4 2.00(2) .
Cu1 N6 2.03(2) .
Cu2 O2 1.887(16) .
Cu2 N2 1.93(2) .
Cu2 N1 1.95(2) .
Cu2 N3 1.97(2) .
Cu2 O4 2.421(15) 1_655
Cu3 N8 1.95(2) .
Cu3 O2W 1.98(2) .
Cu3 N9 2.00(2) .
Cu3 N7 2.01(2) .
P1 O7 1.48(2) .
P1 O10 1.49(2) .
P1 O5 1.50(2) .
P1 O36 1.52(3) .
P1 O12 1.53(3) .
P1 O38 1.53(3) .
P1 O11 1.55(2) .
P1 O6 1.55(3) .
O4 Cu2 2.421(15) 1_455
O5 O36 1.71(4) .
O5 O7 1.73(3) .
O5 O12 1.78(4) .
O6 O11 1.75(3) .
O6 O36 1.80(4) .
O6 O12 1.81(4) .
O7 O10 1.72(3) .
O7 O38 1.76(4) .
O10 O11 1.73(4) .
O10 O12 1.74(4) .
O11 O38 1.79(4) .
O36 O38 1.74(4) .
C1 N1 1.37(4) .
C1 C2 1.41(4) .
C2 C3 1.46(4) .
C3 C4 1.29(5) .
C4 C5 1.42(4) .
C5 N1 1.32(3) .
C5 C6 1.51(4) .
C6 N2 1.30(4) .
C6 C7 1.36(4) .
C7 C8 1.35(5) .
C8 C9 1.36(5) .
C9 C10 1.42(4) .
C10 N2 1.28(3) .
C10 C11 1.47(4) .
C11 N3 1.39(4) .
C11 C12 1.39(4) .
C12 C13 1.26(5) .
C13 C14 1.36(4) .
C14 C15 1.33(4) .
C15 N3 1.30(4) .
C16 N4 1.30(3) .
C16 C17 1.38(4) .
C17 C18 1.35(4) .
C18 C19 1.37(4) .
C19 C20 1.37(4) .
C20 N4 1.37(3) .
C20 C21 1.47(4) .
C21 N5 1.36(4) .
C21 C22 1.37(4) .
C22 C23 1.38(4) .
C23 C24 1.36(5) .
C24 C25 1.35(4) .
C25 N5 1.33(3) .
C25 C26 1.56(5) .
C26 N6 1.31(4) .
C26 C27 1.43(4) .
C27 C28 1.33(4) .
C28 C29 1.42(5) .
C29 C30 1.39(4) .
C30 N6 1.27(3) .
C31 N9 1.37(4) .
C31 C32 1.42(4) .
C32 C33 1.39(5) .
C33 C34 1.47(5) .
C34 C35 1.37(4) .
C35 N9 1.40(3) .
C35 C36 1.53(4) .
C36 N8 1.27(4) .
C36 C37 1.45(4) .
C37 C38 1.34(4) .
C38 C39 1.38(4) .
C39 C40 1.34(4) .
C40 N8 1.30(3) .
C40 C41 1.51(4) .
C41 C42 1.33(4) .
C41 N7 1.42(4) .
C42 C43 1.50(4) .
C43 C44 1.36(4) .
C44 C45 1.34(4) .
C45 N7 1.33(3) .
